data_7115942
loop_
_publ_author_name
'Ru-Jen Cheng'
'Chiao-Han Ting'
'Ten-Chih Chao'
'Tzu-Hsien Tseng'
'Peter P.-Y. Chen'

_publ_section_title
;
 The characterization of the saddle shaped nickel(III) porphyrin radical
 cation: an explicative NMR model for a ferromagnetically coupled
 metallo-porphyrin radical
;
_journal_name_full Chem.Commun.
_journal_page_first 14265
_journal_paper_doi 10.1039/C4cc06993E
_journal_volume 50
_journal_year 2014
_chemical_formula_moiety 'C64 H68 Br2 N4 Ni'
_chemical_formula_sum 'C64 H68 Br2 N4 Ni'
_chemical_formula_weight 1111.75
_chemical_name_common rjc20m
_chemical_name_systematic
; 
 ? 
;
_space_group_IT_number 220
_symmetry_cell_setting cubic
_symmetry_space_group_name_Hall 'I -4bd 2c 3'
_symmetry_space_group_name_H-M 'I -4 3 d'
_atom_sites_solution_hydrogens geom
_atom_sites_solution_primary direct
_atom_sites_solution_secondary difmap
_audit_creation_method SHELXL-97
_cell_angle_alpha 90.00
_cell_angle_beta 90.00
_cell_angle_gamma 90.00
_cell_formula_units_Z 12
_cell_length_a 26.4497(10)
_cell_length_b 26.4497(10)
_cell_length_c 26.4497(10)
_cell_measurement_temperature 150
_cell_volume 18503.9(12)
_computing_cell_refinement 'Bruker SMART'
_computing_data_collection 'Bruker SMART'
_computing_data_reduction 'Bruker SHELXTL'
_computing_molecular_graphics 'Bruker SHELXTL'
_computing_publication_material 'Bruker SHELXTL'
_computing_structure_refinement 'SHELXL-97 (Sheldrick, 2008)'
_computing_structure_solution 'SHELXS-97 (Sheldrick, 2008)'
_diffrn_ambient_temperature 150(2)
_diffrn_measured_fraction_theta_full 0.991
_diffrn_measured_fraction_theta_max 0.991
_diffrn_measurement_device_type 'CCD area detector'
_diffrn_measurement_method 'phi and omega scans'
_diffrn_radiation_monochromator graphite
_diffrn_radiation_source 'sealed tube'
_diffrn_radiation_type MoK\a
_diffrn_radiation_wavelength 0.71073
_diffrn_reflns_av_R_equivalents 0.1021
_diffrn_reflns_av_sigmaI/netI 0.0277
_diffrn_reflns_limit_h_max 32
_diffrn_reflns_limit_h_min -32
_diffrn_reflns_limit_k_max 32
_diffrn_reflns_limit_k_min -19
_diffrn_reflns_limit_l_max 28
_diffrn_reflns_limit_l_min -32
_diffrn_reflns_number 49512
_diffrn_reflns_theta_full 25.99
_diffrn_reflns_theta_max 25.99
_diffrn_reflns_theta_min 2.18
_exptl_absorpt_coefficient_mu 1.649
_exptl_absorpt_correction_type none
_exptl_crystal_colour purple
_exptl_crystal_density_diffrn 1.197
_exptl_crystal_density_meas 0
_exptl_crystal_density_method 'not measured'
_exptl_crystal_description cubic
_exptl_crystal_F_000 6936
_exptl_crystal_size_max 0.2
_exptl_crystal_size_mid 0.2
_exptl_crystal_size_min 0.2
_platon_squeeze_details ' '
_refine_diff_density_max 0.451
_refine_diff_density_min -0.406
_refine_diff_density_rms 0.061
_refine_ls_abs_structure_details 'Flack H D (1983), Acta Cryst. A39, 876-881'
_refine_ls_abs_structure_Flack 0.00
_refine_ls_extinction_method none
_refine_ls_goodness_of_fit_ref 0.898
_refine_ls_hydrogen_treatment mixed
_refine_ls_matrix_type full
_refine_ls_number_parameters 161
_refine_ls_number_reflns 1613
_refine_ls_number_restraints 0
_refine_ls_restrained_S_all 0.898
_refine_ls_R_factor_all 0.0591
_refine_ls_R_factor_gt 0.0461
_refine_ls_shift/su_max 0.001
_refine_ls_shift/su_mean 0.000
_refine_ls_structure_factor_coef Fsqd
_refine_ls_weighting_details 'calc w=1/[\s^2^(Fo^2^)+(0.1100P)^2^+0.0000P] where P=(Fo^2^+2Fc^2^)/3'
_refine_ls_weighting_scheme calc
_refine_ls_wR_factor_gt 0.1272
_refine_ls_wR_factor_ref 0.1342
_reflns_number_gt 1247
_reflns_number_total 1613
_reflns_threshold_expression >2sigma(I)
_cod_data_source_file c4cc06993e2.cif
_cod_data_source_block rjc20m
_cod_database_code 7115942

loop_
_symmetry_equiv_pos_as_xyz
'x, y, z'
'-x+1/2, -y, z+1/2'
'-x, y+1/2, -z+1/2'
'x+1/2, -y+1/2, -z'
'z, x, y'
'z+1/2, -x+1/2, -y'
'-z+1/2, -x, y+1/2'
'-z, x+1/2, -y+1/2'
'y, z, x'
'-y, z+1/2, -x+1/2'
'y+1/2, -z+1/2, -x'
'-y+1/2, -z, x+1/2'
'y+1/4, x+1/4, z+1/4'
'-y+1/4, -x+3/4, z+3/4'
'y+3/4, -x+1/4, -z+3/4'
'-y+3/4, x+3/4, -z+1/4'
'x+1/4, z+1/4, y+1/4'
'-x+3/4, z+3/4, -y+1/4'
'-x+1/4, -z+3/4, y+3/4'
'x+3/4, -z+1/4, -y+3/4'
'z+1/4, y+1/4, x+1/4'
'z+3/4, -y+1/4, -x+3/4'
'-z+3/4, y+3/4, -x+1/4'
'-z+1/4, -y+3/4, x+3/4'
'x+1/2, y+1/2, z+1/2'
'-x+1, -y+1/2, z+1'
'-x+1/2, y+1, -z+1'
'x+1, -y+1, -z+1/2'
'z+1/2, x+1/2, y+1/2'
'z+1, -x+1, -y+1/2'
'-z+1, -x+1/2, y+1'
'-z+1/2, x+1, -y+1'
'y+1/2, z+1/2, x+1/2'
'-y+1/2, z+1, -x+1'
'y+1, -z+1, -x+1/2'
'-y+1, -z+1/2, x+1'
'y+3/4, x+3/4, z+3/4'
'-y+3/4, -x+5/4, z+5/4'
'y+5/4, -x+3/4, -z+5/4'
'-y+5/4, x+5/4, -z+3/4'
'x+3/4, z+3/4, y+3/4'
'-x+5/4, z+5/4, -y+3/4'
'-x+3/4, -z+5/4, y+5/4'
'x+5/4, -z+3/4, -y+5/4'
'z+3/4, y+3/4, x+3/4'
'z+5/4, -y+3/4, -x+5/4'
'-z+5/4, y+5/4, -x+3/4'
'-z+3/4, -y+5/4, x+5/4'

loop_
_atom_site_label
_atom_site_type_symbol
_atom_site_fract_x
_atom_site_fract_y
_atom_site_fract_z
_atom_site_U_iso_or_equiv
_atom_site_adp_type
_atom_site_occupancy
_atom_site_symmetry_multiplicity
_atom_site_calc_flag
_atom_site_refinement_flags
Ni Ni 1.0000 0.2500 0.8750 0.0609(4) Uani 1 4 d S
Br Br 1.0000 0.2500 0.97649(3) 0.0830(4) Uani 1 2 d S
N N 0.96977(16) 0.31920(15) 0.87222(17) 0.0498(9) Uani 1 1 d .
C1 C 0.9960(2) 0.35995(18) 0.85241(19) 0.0513(11) Uani 1 1 d .
C2 C 0.92118(18) 0.32714(18) 0.86300(19) 0.0486(12) Uani 1 1 d .
C3 C 0.9604(2) 0.39216(19) 0.8237(2) 0.0513(12) Uani 1 1 d .
C4 C 0.9137(2) 0.3719(2) 0.8308(2) 0.0555(13) Uani 1 1 d .
C5 C 0.88156(19) 0.29579(19) 0.8860(2) 0.0512(11) Uani 1 1 d .
C6 C 0.9736(3) 0.4338(2) 0.7873(2) 0.0650(15) Uani 1 1 d .
H6A H 0.9965 0.4575 0.8035 0.078 Uiso 1 1 calc R
H6B H 0.9431 0.4520 0.7779 0.078 Uiso 1 1 calc R
C7 C 0.9990(4) 0.4115(3) 0.7391(2) 0.100(2) Uani 1 1 d .
H7A H 1.0079 0.4385 0.7165 0.149 Uiso 1 1 calc R
H7B H 0.9758 0.3890 0.7225 0.149 Uiso 1 1 calc R
H7C H 1.0289 0.3932 0.7485 0.149 Uiso 1 1 calc R
C8 C 0.8665(2) 0.3888(2) 0.8041(3) 0.0694(17) Uani 1 1 d .
H8A H 0.8391 0.3907 0.8284 0.083 Uiso 1 1 calc R
H8B H 0.8719 0.4224 0.7905 0.083 Uiso 1 1 calc R
C9 C 0.8518(5) 0.3552(6) 0.7634(5) 0.156(5) Uani 1 1 d .
H9A H 0.8215 0.3677 0.7478 0.234 Uiso 1 1 calc R
H9B H 0.8459 0.3220 0.7766 0.234 Uiso 1 1 calc R
H9C H 0.8784 0.3538 0.7387 0.234 Uiso 1 1 calc R
C10 C 0.8326(2) 0.3207(2) 0.8960(2) 0.0566(13) Uani 1 1 d .
C11 C 0.7881(2) 0.3029(2) 0.8742(3) 0.0628(14) Uani 1 1 d .
H11A H 0.7889 0.2752 0.8525 0.075 Uiso 1 1 calc R
C12 C 0.7430(2) 0.3265(3) 0.8849(3) 0.0775(18) Uani 1 1 d .
H12A H 0.7133 0.3137 0.8711 0.093 Uiso 1 1 calc R
C13 C 0.7407(2) 0.3691(3) 0.9158(3) 0.0744(18) Uani 1 1 d .
C14 C 0.7840(3) 0.3872(3) 0.9358(3) 0.082(2) Uani 1 1 d .
H14A H 0.7829 0.4156 0.9565 0.099 Uiso 1 1 calc R
C15 C 0.8306(2) 0.3642(2) 0.9262(2) 0.0613(14) Uani 1 1 d .
H15A H 0.8601 0.3776 0.9397 0.074 Uiso 1 1 calc R
C16 C 0.6915(3) 0.3961(4) 0.9257(4) 0.107(3) Uani 1 1 d .
H16A H 0.6975 0.4251 0.9466 0.160 Uiso 1 1 calc R
H16B H 0.6685 0.3736 0.9426 0.160 Uiso 1 1 calc R
H16C H 0.6770 0.4067 0.8941 0.160 Uiso 1 1 calc R

loop_
_atom_site_aniso_label
_atom_site_aniso_U_11
_atom_site_aniso_U_22
_atom_site_aniso_U_33
_atom_site_aniso_U_23
_atom_site_aniso_U_13
_atom_site_aniso_U_12
Ni 0.0472(5) 0.0472(5) 0.0884(10) 0.000 0.000 0.000
Br 0.0907(7) 0.1077(8) 0.0504(5) 0.000 0.000 0.0051(6)
N 0.047(2) 0.043(2) 0.060(2) 0.0006(19) -0.0014(19) -0.0018(19)
C1 0.054(3) 0.046(2) 0.054(3) 0.003(2) 0.001(2) 0.002(2)
C2 0.043(3) 0.047(3) 0.056(3) -0.002(2) -0.003(2) 0.003(2)
C3 0.058(3) 0.045(2) 0.051(3) 0.002(2) -0.005(2) 0.007(2)
C4 0.057(3) 0.053(3) 0.057(3) 0.006(2) -0.006(2) 0.005(2)
C5 0.050(3) 0.048(3) 0.056(3) -0.005(2) 0.000(2) 0.003(2)
C6 0.073(4) 0.054(3) 0.069(4) 0.013(3) -0.011(3) 0.003(3)
C7 0.131(6) 0.107(6) 0.061(4) 0.015(3) 0.037(5) -0.012(5)
C8 0.059(3) 0.073(4) 0.077(4) 0.026(3) -0.005(3) 0.003(3)
C9 0.141(9) 0.177(12) 0.149(11) 0.012(9) -0.069(8) -0.009(9)
C10 0.043(3) 0.054(3) 0.073(3) 0.007(3) -0.001(2) -0.001(2)
C11 0.049(3) 0.056(3) 0.083(4) 0.008(3) -0.013(3) -0.004(2)
C12 0.042(3) 0.092(4) 0.098(5) 0.026(4) -0.006(3) 0.004(3)
C13 0.053(4) 0.077(4) 0.093(4) 0.020(4) 0.009(3) 0.012(3)
C14 0.082(5) 0.079(5) 0.086(5) -0.004(4) -0.001(4) 0.026(4)
C15 0.044(3) 0.064(3) 0.075(4) -0.001(3) 0.000(3) 0.009(3)
C16 0.063(4) 0.122(7) 0.136(7) 0.003(6) 0.020(5) 0.029(4)

loop_
_atom_type_symbol
_atom_type_description
_atom_type_scat_dispersion_real
_atom_type_scat_dispersion_imag
_atom_type_scat_source
C C 0.0033 0.0016 'International Tables Vol C Tables 4.2.6.8 and 6.1.1.4'
H H 0.0000 0.0000 'International Tables Vol C Tables 4.2.6.8 and 6.1.1.4'
N N 0.0061 0.0033 'International Tables Vol C Tables 4.2.6.8 and 6.1.1.4'
Ni Ni 0.3393 1.1124 'International Tables Vol C Tables 4.2.6.8 and 6.1.1.4'
Br Br -0.2901 2.4595 'International Tables Vol C Tables 4.2.6.8 and 6.1.1.4'

loop_
_geom_angle_atom_site_label_1
_geom_angle_atom_site_label_2
_geom_angle_atom_site_label_3
_geom_angle
_geom_angle_site_symmetry_1
_geom_angle_site_symmetry_3
N Ni N 175.8(3) 15_566 40_536
N Ni N 90.078(10) 15_566 26_654
N Ni N 90.077(10) 40_536 26_654
N Ni N 90.076(10) 15_566 .
N Ni N 90.079(10) 40_536 .
N Ni N 175.8(3) 26_654 .
N Ni Br 92.11(13) 15_566 15_566
N Ni Br 92.11(13) 40_536 15_566
N Ni Br 87.89(13) 26_654 15_566
N Ni Br 87.89(13) . 15_566
N Ni Br 87.89(13) 15_566 .
N Ni Br 87.89(13) 40_536 .
N Ni Br 92.11(13) 26_654 .
N Ni Br 92.11(13) . .
Br Ni Br 180.0 15_566 .
C2 N C1 107.0(4) . .
C2 N Ni 122.7(3) . .
C1 N Ni 121.8(3) . .
C5 C1 N 121.6(4) 15_566 .
C5 C1 C3 129.2(5) 15_566 .
N C1 C3 108.9(4) . .
N C2 C5 121.8(4) . .
N C2 C4 111.4(4) . .
C5 C2 C4 126.7(4) . .
C4 C3 C1 106.3(5) . .
C4 C3 C6 125.9(5) . .
C1 C3 C6 127.1(5) . .
C3 C4 C2 105.9(4) . .
C3 C4 C8 125.0(5) . .
C2 C4 C8 128.5(5) . .
C1 C5 C2 121.2(4) 40_536 .
C1 C5 C10 122.2(5) 40_536 .
C2 C5 C10 116.6(4) . .
C3 C6 C7 110.3(5) . .
C3 C6 H6A 109.6 . .
C7 C6 H6A 109.6 . .
C3 C6 H6B 109.6 . .
C7 C6 H6B 109.6 . .
H6A C6 H6B 108.1 . .
C6 C7 H7A 109.5 . .
C6 C7 H7B 109.5 . .
H7A C7 H7B 109.5 . .
C6 C7 H7C 109.5 . .
H7A C7 H7C 109.5 . .
H7B C7 H7C 109.5 . .
C9 C8 C4 113.0(7) . .
C9 C8 H8A 109.0 . .
C4 C8 H8A 109.0 . .
C9 C8 H8B 109.0 . .
C4 C8 H8B 109.0 . .
H8A C8 H8B 107.8 . .
C8 C9 H9A 109.5 . .
C8 C9 H9B 109.5 . .
H9A C9 H9B 109.5 . .
C8 C9 H9C 109.5 . .
H9A C9 H9C 109.5 . .
H9B C9 H9C 109.5 . .
C11 C10 C15 118.8(5) . .
C11 C10 C5 121.0(5) . .
C15 C10 C5 120.1(5) . .
C12 C11 C10 119.6(6) . .
C12 C11 H11A 120.2 . .
C10 C11 H11A 120.2 . .
C11 C12 C13 121.7(6) . .
C11 C12 H12A 119.1 . .
C13 C12 H12A 119.1 . .
C14 C13 C12 118.5(6) . .
C14 C13 C16 120.0(7) . .
C12 C13 C16 121.4(7) . .
C13 C14 C15 121.6(7) . .
C13 C14 H14A 119.2 . .
C15 C14 H14A 119.2 . .
C14 C15 C10 119.6(6) . .
C14 C15 H15A 120.2 . .
C10 C15 H15A 120.2 . .
C13 C16 H16A 109.5 . .
C13 C16 H16B 109.5 . .
H16A C16 H16B 109.5 . .
C13 C16 H16C 109.5 . .
H16A C16 H16C 109.5 . .
H16B C16 H16C 109.5 . .

loop_
_geom_bond_atom_site_label_1
_geom_bond_atom_site_label_2
_geom_bond_distance
_geom_bond_site_symmetry_2
Ni N 1.999(4) 15_566
Ni N 1.999(4) 40_536
Ni N 1.999(4) 26_654
Ni N 1.999(4) .
Ni Br 2.6844(8) 15_566
Ni Br 2.6845(8) .
N C2 1.325(7) .
N C1 1.385(7) .
C1 C5 1.371(7) 15_566
C1 C3 1.478(7) .
C2 C5 1.468(8) .
C2 C4 1.472(7) .
C3 C4 1.359(8) .
C3 C6 1.504(8) .
C4 C8 1.502(8) .
C5 C1 1.371(7) 40_536
C5 C10 1.477(8) .
C6 C7 1.559(10) .
C6 H6A 0.9700 .
C6 H6B 0.9700 .
C7 H7A 0.9600 .
C7 H7B 0.9600 .
C7 H7C 0.9600 .
C8 C9 1.448(14) .
C8 H8A 0.9700 .
C8 H8B 0.9700 .
C9 H9A 0.9600 .
C9 H9B 0.9600 .
C9 H9C 0.9600 .
C10 C11 1.393(8) .
C10 C15 1.400(8) .
C11 C12 1.375(9) .
C11 H11A 0.9300 .
C12 C13 1.395(11) .
C12 H12A 0.9300 .
C13 C14 1.349(11) .
C13 C16 1.507(9) .
C14 C15 1.397(9) .
C14 H14A 0.9300 .
C15 H15A 0.9300 .
C16 H16A 0.9600 .
C16 H16B 0.9600 .
C16 H16C 0.9600 .

loop_
_platon_squeeze_void_nr
_platon_squeeze_void_average_x
_platon_squeeze_void_average_y
_platon_squeeze_void_average_z
_platon_squeeze_void_volume
_platon_squeeze_void_count_electrons
_platon_squeeze_void_content
1 0.041 0.041 0.041 197 4 ' '
2 0.459 0.041 -0.041 197 4 ' '
3 0.041 -0.041 0.459 197 4 ' '
4 0.459 -0.041 0.541 197 4 ' '
5 0.709 0.209 0.291 197 4 ' '
6 0.791 0.209 0.709 197 4 ' '
7 0.291 0.291 0.291 197 4 ' '
8 0.209 0.291 0.709 197 4 ' '
9 0.541 0.459 -0.041 197 4 ' '
10 0.959 0.459 0.041 197 4 ' '
11 0.959 0.541 0.459 197 4 ' '
12 0.541 0.541 0.541 197 4 ' '
13 0.291 0.709 0.209 197 4 ' '
14 0.209 0.709 0.791 197 4 ' '
15 0.709 0.791 0.209 197 4 ' '
16 0.791 0.791 0.791 197 4 ' '
